data_7702921
loop_
_publ_author_name
'Liu, Guocheng'
'Li, Yan'
'Chi, Jie'
'Xu, Na'
'Wang, Xiuli'
'Lin, Hongyan'
'Chen, Baokuan'
'Li, Jianrong'

_publ_section_title
;
 Various Cd(ii) coordination polymers induced by carboxylates:
 multi-functional detection of Fe<sup>3+</sup>, anions, aspartic acids and
 bovine serum albumin.
;
_journal_issue 3
_journal_name_full 'Dalton transactions (Cambridge, England : 2003)'
_journal_page_first 737
_journal_page_last 749
_journal_paper_doi 10.1039/c9dt04103f
_journal_volume 49
_journal_year 2020
_chemical_formula_sum 'C38 H26 Cd N8 O14'
_chemical_formula_weight 931.07
_space_group_crystal_system monoclinic
_space_group_IT_number 14
_space_group_name_Hall '-P 2ybc'
_space_group_name_H-M_alt 'P 1 21/c 1'
_atom_sites_solution_hydrogens geom
_audit_creation_method SHELXL-2014/7
_audit_update_record
;
2019-09-10 deposited with the CCDC.	2019-11-28 downloaded from the CCDC.
;
_cell_angle_alpha 90
_cell_angle_beta 98.1590(10)
_cell_angle_gamma 90
_cell_formula_units_Z 4
_cell_length_a 9.8262(6)
_cell_length_b 20.0896(13)
_cell_length_c 19.7239(12)
_cell_measurement_reflns_used 3070
_cell_measurement_temperature 296
_cell_measurement_theta_max 25.052
_cell_measurement_theta_min 1.454
_cell_volume 3854.2(4)
_computing_structure_refinement 'SHELXL-2014/7 (Sheldrick, 2014)'
_diffrn_ambient_temperature 293(2)
_diffrn_measured_fraction_theta_full 0.998
_diffrn_measured_fraction_theta_max 0.998
_diffrn_measurement_device_type 'sealed tube'
_diffrn_measurement_method graphite
_diffrn_radiation_type MoK\a
_diffrn_radiation_wavelength 0.71073
_diffrn_reflns_av_R_equivalents 0.0595
_diffrn_reflns_av_unetI/netI 0.0617
_diffrn_reflns_Laue_measured_fraction_full 0.998
_diffrn_reflns_Laue_measured_fraction_max 0.998
_diffrn_reflns_limit_h_max 11
_diffrn_reflns_limit_h_min -11
_diffrn_reflns_limit_k_max 19
_diffrn_reflns_limit_k_min -23
_diffrn_reflns_limit_l_max 18
_diffrn_reflns_limit_l_min -23
_diffrn_reflns_number 21899
_diffrn_reflns_point_group_measured_fraction_full 0.998
_diffrn_reflns_point_group_measured_fraction_max 0.998
_diffrn_reflns_theta_full 25.052
_diffrn_reflns_theta_max 25.052
_diffrn_reflns_theta_min 1.454
_exptl_absorpt_coefficient_mu 0.648
_exptl_crystal_colour colourless
_exptl_crystal_density_diffrn 1.605
_exptl_crystal_description block
_exptl_crystal_F_000 1880
_exptl_crystal_size_max 0.150
_exptl_crystal_size_mid 0.130
_exptl_crystal_size_min 0.110
_refine_diff_density_max 0.597
_refine_diff_density_min -0.430
_refine_diff_density_rms 0.069
_refine_ls_extinction_method none
_refine_ls_goodness_of_fit_ref 0.993
_refine_ls_hydrogen_treatment constr
_refine_ls_matrix_type full
_refine_ls_number_parameters 540
_refine_ls_number_reflns 6819
_refine_ls_number_restraints 0
_refine_ls_restrained_S_all 0.993
_refine_ls_R_factor_all 0.0763
_refine_ls_R_factor_gt 0.0415
_refine_ls_shift/su_max 0.000
_refine_ls_shift/su_mean 0.000
_refine_ls_structure_factor_coef Fsqd
_refine_ls_weighting_details 'w=1/[\s^2^(Fo^2^)+(0.0495P)^2^] where P=(Fo^2^+2Fc^2^)/3'
_refine_ls_weighting_scheme calc
_refine_ls_wR_factor_gt 0.0895
_refine_ls_wR_factor_ref 0.1032
_reflns_Friedel_coverage 0.000
_reflns_number_gt 4653
_reflns_number_total 6819
_reflns_threshold_expression 'I > 2\s(I)'
_cod_data_source_file c9dt04103f2.cif
_cod_data_source_block 1
_cod_depositor_comments 'Adding full bibliography for 7702921--7702926.cif.'
_cod_original_sg_symbol_H-M 'P 21/c'
_cod_database_code 7702921
_shelx_shelxl_version_number 2014/7
_shelx_space_group_comment
;
The symmetry employed for this shelxl refinement is uniquely defined
by the following loop, which should always be used as a source of
symmetry information in preference to the above space-group names.
They are only intended as comments.
;
_shelx_estimated_absorpt_t_min 0.909
_shelx_estimated_absorpt_t_max 0.932

loop_
_space_group_symop_operation_xyz
'x, y, z'
'-x, y+1/2, -z+1/2'
'-x, -y, -z'
'x, -y-1/2, z-1/2'

loop_
_atom_site_label
_atom_site_type_symbol
_atom_site_fract_x
_atom_site_fract_y
_atom_site_fract_z
_atom_site_U_iso_or_equiv
_atom_site_adp_type
_atom_site_occupancy
_atom_site_site_symmetry_order
_atom_site_calc_flag
_atom_site_refinement_flags_posn
_atom_site_refinement_flags_adp
Cd1 Cd 0.75848(3) -0.01520(2) 0.01148(2) 0.03748(11) Uani 1 1 d . .
O1 O 0.6005(3) 0.01568(14) 0.08126(13) 0.0430(7) Uani 1 1 d . .
N1 N 0.7763(3) -0.11841(17) 0.06666(17) 0.0420(8) Uani 1 1 d . .
C1 C 0.5326(4) 0.0685(2) 0.07811(18) 0.0368(9) Uani 1 1 d . .
O2 O 0.4048(3) 0.07318(14) 0.06107(14) 0.0474(7) Uani 1 1 d . .
N2 N 0.7337(3) -0.91143(16) -0.04303(15) 0.0365(8) Uani 1 1 d . .
C2 C 0.6082(4) 0.1331(2) 0.09493(18) 0.0371(9) Uani 1 1 d . .
O3 O 0.9254(3) 0.00443(14) 0.10459(14) 0.0467(7) Uani 1 1 d . .
C3 C 0.5454(4) 0.1931(2) 0.0775(2) 0.0459(11) Uani 1 1 d . .
H3A H 0.4526 0.1943 0.0598 0.055 Uiso 1 1 calc R U
N3 N 0.9642(5) 0.1899(3) 0.1574(3) 0.0907(17) Uani 1 1 d . .
O4 O 1.0838(3) 0.05595(14) 0.05403(13) 0.0426(7) Uani 1 1 d . .
C4 C 0.6197(4) 0.2514(2) 0.0863(2) 0.0445(10) Uani 1 1 d . .
N4 N 0.5499(5) 0.3149(2) 0.0694(2) 0.0687(12) Uani 1 1 d . .
N5 N 1.4880(5) 0.0678(4) 0.2495(2) 0.094(2) Uani 1 1 d . .
O5 O 0.4289(5) 0.3129(2) 0.0488(3) 0.163(3) Uani 1 1 d . .
C5 C 0.7564(4) 0.2525(2) 0.1099(2) 0.0500(11) Uani 1 1 d . .
H5A H 0.8070 0.2918 0.1126 0.060 Uiso 1 1 calc R U
N6 N 1.2674(7) -0.1505(3) 0.2553(2) 0.0910(18) Uani 1 1 d . .
O6 O 0.6138(4) 0.36616(18) 0.08012(18) 0.0798(11) Uani 1 1 d . .
C6 C 0.8162(4) 0.1919(3) 0.1296(2) 0.0527(12) Uani 1 1 d . .
N7 N 0.8263(3) -0.36437(17) 0.12527(17) 0.0457(9) Uani 1 1 d . .
H7A H 0.9056 -0.3730 0.1138 0.055 Uiso 1 1 calc R U
C7 C 0.7458(4) 0.1329(2) 0.1229(2) 0.0447(11) Uani 1 1 d . .
H7B H 0.7897 0.0932 0.1370 0.054 Uiso 1 1 calc R U
O7 O 1.0075(4) 0.1426(2) 0.1900(2) 0.1108(18) Uani 1 1 d . .
N8 N 0.6840(3) -0.66243(17) -0.09016(16) 0.0433(8) Uani 1 1 d . .
H8A H 0.6112 -0.6498 -0.0742 0.052 Uiso 1 1 calc R U
O8 O 1.0343(5) 0.2358(3) 0.1465(4) 0.175(3) Uani 1 1 d . .
C8 C 1.0451(4) 0.0241(2) 0.1020(2) 0.0366(9) Uani 1 1 d . .
C9 C 1.1534(4) 0.0051(2) 0.16095(19) 0.0392(10) Uani 1 1 d . .
O9 O 1.1564(7) -0.1802(3) 0.2494(2) 0.1206(19) Uani 1 1 d . .
C10 C 1.1501(5) -0.0576(2) 0.1888(2) 0.0520(12) Uani 1 1 d . .
H10A H 1.0738 -0.0850 0.1777 0.062 Uiso 1 1 calc R U
O10 O 1.3777(6) -0.1750(3) 0.2757(2) 0.133(2) Uani 1 1 d . .
O11 O 1.5935(4) 0.0422(3) 0.2800(2) 0.140(2) Uani 1 1 d . .
C11 C 1.2622(6) -0.0791(3) 0.2335(2) 0.0637(14) Uani 1 1 d . .
C12 C 1.3731(6) -0.0402(3) 0.2550(2) 0.0738(17) Uani 1 1 d . .
H12A H 1.4476 -0.0561 0.2849 0.089 Uiso 1 1 calc R U
O12 O 1.4752(5) 0.1264(3) 0.2347(2) 0.1065(19) Uani 1 1 d . .
O13 O 0.9125(3) -0.64996(16) -0.08669(17) 0.0630(9) Uani 1 1 d . .
C13 C 1.3699(5) 0.0239(3) 0.2302(2) 0.0590(14) Uani 1 1 d . .
O14 O 0.6035(3) -0.39282(17) 0.11390(16) 0.0645(9) Uani 1 1 d . .
C14 C 1.2637(4) 0.0466(2) 0.18169(19) 0.0482(11) Uani 1 1 d . .
H14A H 1.2667 0.0892 0.1634 0.058 Uiso 1 1 calc R U
C15 C 0.7763(4) -0.1236(2) 0.1340(2) 0.0474(11) Uani 1 1 d . .
H15A H 0.7672 -0.0852 0.1593 0.057 Uiso 1 1 calc R U
C16 C 0.7894(4) -0.1839(2) 0.1674(2) 0.0449(10) Uani 1 1 d . .
H16A H 0.7918 -0.1856 0.2147 0.054 Uiso 1 1 calc R U
C17 C 0.7991(4) -0.2419(2) 0.1308(2) 0.0383(10) Uani 1 1 d . .
C18 C 0.8004(4) -0.2359(2) 0.0616(2) 0.0411(10) Uani 1 1 d . .
H18A H 0.8086 -0.2736 0.0350 0.049 Uiso 1 1 calc R U
C19 C 0.7894(4) -0.1739(2) 0.0316(2) 0.0430(10) Uani 1 1 d . .
H19A H 0.7912 -0.1707 -0.0153 0.052 Uiso 1 1 calc R U
C20 C 0.8120(5) -0.3073(2) 0.1680(2) 0.0558(12) Uani 1 1 d . .
H20A H 0.8913 -0.3053 0.2034 0.067 Uiso 1 1 calc R U
H20B H 0.7313 -0.3135 0.1905 0.067 Uiso 1 1 calc R U
C21 C 0.7208(4) -0.4043(2) 0.1029(2) 0.0399(10) Uani 1 1 d . .
C22 C 0.7520(4) -0.4631(2) 0.0611(2) 0.0392(10) Uani 1 1 d . .
C23 C 0.6683(4) -0.4728(2) 0.0005(2) 0.0445(11) Uani 1 1 d . .
H23A H 0.5972 -0.4430 -0.0127 0.053 Uiso 1 1 calc R U
C24 C 0.6872(4) -0.5268(2) -0.0419(2) 0.0446(11) Uani 1 1 d . .
H24A H 0.6273 -0.5327 -0.0825 0.054 Uiso 1 1 calc R U
C25 C 0.7926(4) -0.5711(2) -0.0248(2) 0.0429(10) Uani 1 1 d . .
C26 C 0.8836(4) -0.5625(2) 0.0375(2) 0.0420(10) Uani 1 1 d . .
C27 C 0.8630(4) -0.5081(2) 0.0818(2) 0.0414(10) Uani 1 1 d . .
C28 C 0.9479(4) -0.5029(2) 0.1457(2) 0.0531(12) Uani 1 1 d . .
H28A H 0.9327 -0.4691 0.1758 0.064 Uiso 1 1 calc R U
C29 C 0.9938(4) -0.6075(2) 0.0587(2) 0.0573(12) Uani 1 1 d . .
H29A H 1.0093 -0.6431 0.0307 0.069 Uiso 1 1 calc R U
C30 C 0.8031(5) -0.6303(2) -0.0702(2) 0.0470(11) Uani 1 1 d . .
C31 C 0.6749(4) -0.7175(2) -0.1375(2) 0.0488(11) Uani 1 1 d . .
H31A H 0.7436 -0.7117 -0.1678 0.059 Uiso 1 1 calc R U
H31B H 0.5853 -0.7167 -0.1654 0.059 Uiso 1 1 calc R U
C32 C 0.6954(4) -0.7848(2) -0.10314(18) 0.0375(9) Uani 1 1 d . .
C33 C 0.5914(4) -0.8315(2) -0.1082(2) 0.0417(10) Uani 1 1 d . .
H33A H 0.5054 -0.8210 -0.1319 0.050 Uiso 1 1 calc R U
C34 C 0.6133(4) -0.8929(2) -0.07872(19) 0.0407(10) Uani 1 1 d . .
H34A H 0.5411 -0.9233 -0.0837 0.049 Uiso 1 1 calc R U
C35 C 0.8347(4) -0.8665(2) -0.03813(19) 0.0406(10) Uani 1 1 d . .
H35A H 0.9197 -0.8781 -0.0141 0.049 Uiso 1 1 calc R U
C36 C 0.8197(4) -0.8040(2) -0.0667(2) 0.0461(11) Uani 1 1 d . .
H36A H 0.8936 -0.7746 -0.0615 0.055 Uiso 1 1 calc R U
C40 C 1.0775(5) -0.5986(3) 0.1203(3) 0.0740(15) Uiso 1 1 d . .
H40A H 1.1511 -0.6272 0.1327 0.089 Uiso 1 1 calc R U
C41 C 1.0528(5) -0.5475(3) 0.1635(3) 0.0700(14) Uiso 1 1 d . .
H41A H 1.1082 -0.5432 0.2056 0.084 Uiso 1 1 calc R U

loop_
_atom_site_aniso_label
_atom_site_aniso_U_11
_atom_site_aniso_U_22
_atom_site_aniso_U_33
_atom_site_aniso_U_23
_atom_site_aniso_U_13
_atom_site_aniso_U_12
Cd1 0.03373(17) 0.02858(17) 0.04890(19) 0.00269(14) 0.00165(12) 0.00014(14)
O1 0.0400(16) 0.0320(17) 0.0582(18) 0.0003(14) 0.0106(12) -0.0010(14)
N1 0.042(2) 0.030(2) 0.052(2) -0.0001(17) 0.0023(16) -0.0007(16)
C1 0.037(2) 0.040(3) 0.034(2) -0.0009(18) 0.0063(17) -0.001(2)
O2 0.0328(16) 0.047(2) 0.0611(19) -0.0075(14) 0.0018(13) -0.0017(14)
N2 0.0410(19) 0.028(2) 0.0400(19) 0.0004(14) 0.0040(15) 0.0004(16)
C2 0.033(2) 0.042(3) 0.036(2) -0.0045(18) 0.0054(17) 0.0010(19)
O3 0.0311(15) 0.047(2) 0.0599(18) -0.0046(13) -0.0014(12) -0.0042(13)
C3 0.037(2) 0.047(3) 0.050(3) -0.005(2) -0.0071(19) 0.000(2)
N3 0.051(3) 0.067(4) 0.144(5) -0.042(3) -0.019(3) -0.001(3)
O4 0.0368(15) 0.0444(19) 0.0457(17) 0.0093(14) 0.0024(12) 0.0098(14)
C4 0.049(3) 0.035(3) 0.047(3) -0.003(2) 0.000(2) -0.001(2)
N4 0.070(3) 0.040(3) 0.087(3) 0.000(2) -0.019(2) 0.003(2)
N5 0.051(3) 0.182(7) 0.045(3) -0.021(4) 0.000(2) -0.022(4)
O5 0.110(4) 0.045(3) 0.295(7) -0.002(4) -0.109(4) 0.013(3)
C5 0.054(3) 0.037(3) 0.058(3) -0.013(2) 0.008(2) -0.010(2)
N6 0.139(5) 0.091(5) 0.044(3) 0.017(3) 0.016(3) 0.037(4)
O6 0.098(3) 0.041(2) 0.097(3) 0.013(2) 0.006(2) -0.011(2)
C6 0.034(2) 0.057(3) 0.064(3) -0.018(2) -0.005(2) 0.000(2)
N7 0.039(2) 0.031(2) 0.068(2) 0.0017(17) 0.0107(17) 0.0014(17)
C7 0.039(2) 0.041(3) 0.052(3) -0.009(2) -0.0011(19) 0.006(2)
O7 0.071(3) 0.083(3) 0.157(4) -0.057(3) -0.057(3) 0.024(2)
N8 0.0360(19) 0.032(2) 0.063(2) 0.0002(17) 0.0117(16) 0.0023(16)
O8 0.058(3) 0.104(5) 0.350(9) 0.000(5) -0.017(4) -0.032(3)
C8 0.033(2) 0.026(2) 0.050(3) -0.0082(19) 0.0017(18) 0.0030(18)
C9 0.041(2) 0.040(3) 0.037(2) -0.0037(18) 0.0065(18) 0.0034(19)
O9 0.187(6) 0.078(4) 0.094(3) 0.029(3) 0.010(4) 0.014(4)
C10 0.062(3) 0.050(3) 0.044(3) 0.006(2) 0.008(2) 0.003(2)
O10 0.182(5) 0.140(5) 0.076(3) 0.040(3) 0.018(3) 0.099(4)
O11 0.047(2) 0.269(7) 0.096(3) -0.027(4) -0.022(2) 0.005(3)
C11 0.087(4) 0.059(4) 0.045(3) 0.009(2) 0.008(3) 0.030(3)
C12 0.064(4) 0.112(5) 0.043(3) 0.000(3) 0.001(2) 0.029(4)
O12 0.091(3) 0.161(5) 0.064(3) -0.017(3) 0.001(2) -0.064(4)
O13 0.0427(18) 0.046(2) 0.105(3) -0.0127(18) 0.0287(17) -0.0034(16)
C13 0.044(3) 0.093(5) 0.038(3) -0.013(3) 0.002(2) -0.001(3)
O14 0.0421(19) 0.071(3) 0.084(2) -0.0181(18) 0.0189(16) 0.0000(17)
C14 0.043(3) 0.063(3) 0.038(2) -0.001(2) 0.0024(19) 0.002(2)
C15 0.056(3) 0.036(3) 0.051(3) -0.006(2) 0.008(2) -0.004(2)
C16 0.053(3) 0.041(3) 0.040(2) 0.002(2) 0.0031(19) -0.003(2)
C17 0.037(2) 0.032(3) 0.043(3) 0.0011(19) -0.0049(18) -0.0037(19)
C18 0.046(2) 0.030(2) 0.045(3) -0.0037(19) -0.0046(19) 0.0022(19)
C19 0.046(2) 0.040(3) 0.041(2) -0.001(2) -0.0004(18) 0.001(2)
C20 0.068(3) 0.040(3) 0.055(3) 0.006(2) -0.004(2) -0.004(2)
C21 0.035(2) 0.032(3) 0.053(3) 0.0074(19) 0.0075(19) 0.0004(19)
C22 0.037(2) 0.026(2) 0.055(3) 0.0067(18) 0.0097(19) -0.0021(18)
C23 0.035(2) 0.035(3) 0.063(3) 0.009(2) 0.006(2) 0.0048(19)
C24 0.043(2) 0.032(3) 0.058(3) 0.001(2) 0.004(2) 0.005(2)
C25 0.040(2) 0.028(2) 0.063(3) 0.006(2) 0.016(2) -0.001(2)
C26 0.032(2) 0.030(2) 0.066(3) 0.012(2) 0.013(2) -0.0008(19)
C27 0.032(2) 0.031(3) 0.063(3) 0.015(2) 0.0105(19) -0.0033(19)
C28 0.047(3) 0.044(3) 0.067(3) 0.011(2) 0.002(2) 0.005(2)
C29 0.050(3) 0.040(3) 0.082(4) 0.004(2) 0.009(2) 0.009(2)
C30 0.044(3) 0.032(3) 0.067(3) 0.010(2) 0.013(2) 0.000(2)
C31 0.054(3) 0.036(3) 0.053(3) 0.001(2) -0.002(2) 0.001(2)
C32 0.041(2) 0.031(2) 0.041(2) -0.0012(18) 0.0056(18) 0.0010(19)
C33 0.033(2) 0.040(3) 0.049(3) 0.006(2) -0.0031(18) 0.000(2)
C34 0.036(2) 0.036(3) 0.049(3) 0.0014(19) 0.0029(18) -0.0045(19)
C35 0.035(2) 0.034(3) 0.050(3) 0.0031(19) -0.0043(18) 0.0009(19)
C36 0.039(2) 0.034(3) 0.062(3) 0.005(2) -0.005(2) -0.008(2)

loop_
_atom_type_symbol
_atom_type_description
_atom_type_scat_dispersion_real
_atom_type_scat_dispersion_imag
_atom_type_scat_source
H H 0.0000 0.0000 'International Tables Vol C Tables 4.2.6.8 and 6.1.1.4'
N N 0.0061 0.0033 'International Tables Vol C Tables 4.2.6.8 and 6.1.1.4'
O O 0.0106 0.0060 'International Tables Vol C Tables 4.2.6.8 and 6.1.1.4'
Cd Cd -0.8075 1.2024 'International Tables Vol C Tables 4.2.6.8 and 6.1.1.4'
C C 0.0033 0.0016 'International Tables Vol C Tables 4.2.6.8 and 6.1.1.4'

loop_
_geom_angle_atom_site_label_1
_geom_angle_atom_site_label_2
_geom_angle_atom_site_label_3
_geom_angle
_geom_angle_site_symmetry_1
_geom_angle_site_symmetry_3
O1 Cd1 O4 174.63(10) . 3_755
O1 Cd1 O2 92.19(9) . 3_655
O4 Cd1 O2 86.39(9) 3_755 3_655
O1 Cd1 O3 86.66(9) . .
O4 Cd1 O3 92.74(9) 3_755 .
O2 Cd1 O3 158.33(10) 3_655 .
O1 Cd1 N1 88.44(11) . .
O4 Cd1 N1 86.22(11) 3_755 .
O2 Cd1 N1 80.81(11) 3_655 .
O3 Cd1 N1 77.53(10) . .
O1 Cd1 N2 89.98(10) . 1_565
O4 Cd1 N2 95.35(10) 3_755 1_565
O2 Cd1 N2 98.45(10) 3_655 1_565
O3 Cd1 N2 103.19(10) . 1_565
N1 Cd1 N2 178.23(11) . 1_565
C1 O1 Cd1 126.9(2) . .
C19 N1 C15 117.8(4) . .
C19 N1 Cd1 120.6(3) . .
C15 N1 Cd1 121.6(3) . .
O1 C1 O2 125.7(4) . .
O1 C1 C2 118.4(3) . .
O2 C1 C2 115.9(4) . .
C1 O2 Cd1 135.1(3) . 3_655
C35 N2 C34 116.2(3) . .
C35 N2 Cd1 122.8(2) . 1_545
C34 N2 Cd1 121.0(3) . 1_545
C3 C2 C7 118.8(4) . .
C3 C2 C1 120.6(3) . .
C7 C2 C1 120.4(4) . .
C8 O3 Cd1 125.9(3) . .
C2 C3 C4 120.2(4) . .
O8 N3 O7 123.0(6) . .
O8 N3 C6 118.5(6) . .
O7 N3 C6 118.6(5) . .
C8 O4 Cd1 123.0(2) . 3_755
C5 C4 C3 122.5(4) . .
C5 C4 N4 118.1(4) . .
C3 C4 N4 119.3(4) . .
O5 N4 O6 123.4(5) . .
O5 N4 C4 117.2(4) . .
O6 N4 C4 119.2(4) . .
O12 N5 O11 124.8(7) . .
O12 N5 C13 118.1(6) . .
O11 N5 C13 117.1(7) . .
C4 C5 C6 116.1(4) . .
O10 N6 O9 125.0(7) . .
O10 N6 C11 118.7(7) . .
O9 N6 C11 116.3(6) . .
C7 C6 C5 123.2(4) . .
C7 C6 N3 117.9(5) . .
C5 C6 N3 118.9(5) . .
C21 N7 C20 122.4(4) . .
C6 C7 C2 119.0(4) . .
C30 N8 C31 121.9(4) . .
O4 C8 O3 125.8(4) . .
O4 C8 C9 117.3(3) . .
O3 C8 C9 116.9(4) . .
C10 C9 C14 119.7(4) . .
C10 C9 C8 119.0(4) . .
C14 C9 C8 120.8(4) . .
C9 C10 C11 118.7(5) . .
C12 C11 C10 123.4(5) . .
C12 C11 N6 118.0(5) . .
C10 C11 N6 118.4(5) . .
C11 C12 C13 116.8(5) . .
C12 C13 C14 122.0(5) . .
C12 C13 N5 119.6(5) . .
C14 C13 N5 118.0(5) . .
C9 C14 C13 119.1(5) . .
N1 C15 C16 122.2(4) . .
C15 C16 C17 120.0(4) . .
C18 C17 C16 117.3(4) . .
C18 C17 C20 123.4(4) . .
C16 C17 C20 119.3(4) . .
C17 C18 C19 119.6(4) . .
N1 C19 C18 123.0(4) . .
N7 C20 C17 114.8(4) . .
O14 C21 N7 122.3(4) . .
O14 C21 C22 121.2(4) . .
N7 C21 C22 116.5(3) . .
C23 C22 C27 119.9(4) . .
C23 C22 C21 116.7(4) . .
C27 C22 C21 123.4(4) . .
C22 C23 C24 121.4(4) . .
C25 C24 C23 121.0(4) . .
C24 C25 C26 119.6(4) . .
C24 C25 C30 118.7(4) . .
C26 C25 C30 121.6(4) . .
C29 C26 C25 122.2(4) . .
C29 C26 C27 118.2(4) . .
C25 C26 C27 119.6(4) . .
C28 C27 C22 122.5(4) . .
C28 C27 C26 119.0(4) . .
C22 C27 C26 118.5(4) . .
C41 C28 C27 120.5(5) . .
C40 C29 C26 120.6(5) . .
O13 C30 N8 121.6(4) . .
O13 C30 C25 123.3(4) . .
N8 C30 C25 115.1(4) . .
N8 C31 C32 113.8(3) . .
C36 C32 C33 116.0(4) . .
C36 C32 C31 122.3(4) . .
C33 C32 C31 121.6(3) . .
C34 C33 C32 120.8(4) . .
N2 C34 C33 123.2(4) . .
N2 C35 C36 123.5(4) . .
C32 C36 C35 120.2(4) . .
C41 C40 C29 120.4(5) . .
C28 C41 C40 121.3(5) . .

loop_
_geom_bond_atom_site_label_1
_geom_bond_atom_site_label_2
_geom_bond_distance
_geom_bond_site_symmetry_2
Cd1 O1 2.301(3) .
Cd1 O4 2.305(3) 3_755
Cd1 O2 2.308(3) 3_655
Cd1 O3 2.316(3) .
Cd1 N1 2.337(3) .
Cd1 N2 2.342(3) 1_565
O1 C1 1.250(4) .
N1 C19 1.327(5) .
N1 C15 1.333(5) .
C1 O2 1.256(4) .
C1 C2 1.510(5) .
O2 Cd1 2.308(3) 3_655
N2 C35 1.335(5) .
N2 C34 1.341(4) .
N2 Cd1 2.342(3) 1_545
C2 C3 1.374(5) .
C2 C7 1.386(5) .
O3 C8 1.249(4) .
C3 C4 1.378(6) .
N3 O8 1.189(7) .
N3 O7 1.192(6) .
N3 C6 1.480(6) .
O4 C8 1.244(4) .
O4 Cd1 2.305(3) 3_755
C4 C5 1.358(5) .
C4 N4 1.463(5) .
N4 O5 1.202(5) .
N4 O6 1.209(5) .
N5 O12 1.215(7) .
N5 O11 1.235(7) .
N5 C13 1.465(7) .
C5 C6 1.385(6) .
N6 O10 1.207(6) .
N6 O9 1.234(6) .
N6 C11 1.495(7) .
C6 C7 1.369(6) .
N7 C21 1.335(5) .
N7 C20 1.442(5) .
N8 C30 1.346(5) .
N8 C31 1.443(5) .
C8 C9 1.510(5) .
C9 C10 1.376(6) .
C9 C14 1.383(5) .
C10 C11 1.380(6) .
C11 C12 1.359(7) .
C12 C13 1.375(7) .
O13 C30 1.231(5) .
C13 C14 1.389(6) .
O14 C21 1.224(4) .
C15 C16 1.376(6) .
C16 C17 1.381(6) .
C17 C18 1.373(5) .
C17 C20 1.501(6) .
C18 C19 1.376(6) .
C21 C22 1.497(6) .
C22 C23 1.365(5) .
C22 C27 1.430(5) .
C23 C24 1.398(6) .
C24 C25 1.372(5) .
C25 C26 1.424(6) .
C25 C30 1.501(6) .
C26 C29 1.427(5) .
C26 C27 1.430(6) .
C27 C28 1.413(6) .
C28 C41 1.373(6) .
C29 C40 1.379(6) .
C31 C32 1.513(5) .
C32 C36 1.382(5) .
C32 C33 1.380(5) .
C33 C34 1.368(5) .
C35 C36 1.375(5) .
C40 C41 1.377(7) .
